data_7063144
loop_
_publ_author_name
'Wang, Fei'
'Zhang, Yi'
'Zhou, Wei'
'Long, Zhiqing'
'Xiong, Shenglun'
'Zhang, Qinpeng'
'Sessler, Jonathan L.'
'He, Qing'

_publ_section_title
;
 &#x201C;One-pot&#x201D; synthesis of oligopyrrolic dialdehydes
;
_journal_issue 18
_journal_name_full 'New Journal of Chemistry'
_journal_page_first 8153
_journal_page_last 8157
_journal_paper_doi 10.1039/D4NJ00933A
_journal_volume 48
_journal_year 2024
_chemical_formula_moiety 'C18 H23 N2 O2, C18 H24 N2 O2'
_chemical_formula_sum 'C36 H47 N4 O4'
_chemical_formula_weight 599.80
_chemical_name_systematic WF-X
_space_group_crystal_system triclinic
_space_group_IT_number 2
_space_group_name_Hall '-P 1'
_space_group_name_H-M_alt 'P -1'
_symmetry_Int_Tables_number 2
_audit_creation_date 2022-02-28
_audit_creation_method
;
Olex2 1.2
(compiled 2018.05.29 svn.r3508 for OlexSys, GUI svn.r5506)
;
_audit_update_record
;
2023-10-03 deposited with the CCDC.	2024-04-08 downloaded from the CCDC.
;
_cell_angle_alpha 72.2350(10)
_cell_angle_beta 66.4510(10)
_cell_angle_gamma 65.2320(10)
_cell_formula_units_Z 2
_cell_length_a 12.2720(2)
_cell_length_b 12.5331(2)
_cell_length_c 13.7088(2)
_cell_measurement_reflns_used 7569
_cell_measurement_temperature 173.0
_cell_measurement_theta_max 63.51
_cell_measurement_theta_min 3.94
_cell_volume 1730.90(5)
_computing_cell_refinement 'SAINT V8.38A (?, 2016)'
_computing_data_reduction 'SAINT V8.38A (?, 2016)'
_computing_molecular_graphics 'Olex2 (Dolomanov et al., 2009)'
_computing_publication_material 'Olex2 (Dolomanov et al., 2009)'
_computing_structure_refinement 'olex2.refine (Bourhis et al., 2015)'
_computing_structure_solution 'SHELXT 2018/2 (Sheldrick, 2018)'
_diffrn_ambient_temperature 173.0
_diffrn_measured_fraction_theta_full 0.9981
_diffrn_measured_fraction_theta_max 0.9981
_diffrn_measurement_device_type 'Bruker APEX-II CCD'
_diffrn_measurement_method '\f and \w scans'
_diffrn_radiation_type 'Cu K\a'
_diffrn_radiation_wavelength 1.54178
_diffrn_reflns_av_R_equivalents 0.0577
_diffrn_reflns_av_unetI/netI 0.0358
_diffrn_reflns_limit_h_max 14
_diffrn_reflns_limit_h_min -14
_diffrn_reflns_limit_k_max 14
_diffrn_reflns_limit_k_min -14
_diffrn_reflns_limit_l_max 15
_diffrn_reflns_limit_l_min -15
_diffrn_reflns_number 27340
_diffrn_reflns_theta_full 63.8129
_diffrn_reflns_theta_max 63.81
_diffrn_reflns_theta_min 3.57
_diffrn_standards_number 0
_exptl_absorpt_coefficient_mu 0.598
_exptl_absorpt_correction_T_max 0.7524
_exptl_absorpt_correction_T_min 0.6692
_exptl_absorpt_correction_type none
_exptl_absorpt_process_details
;
SADABS-2016/2 (Bruker,2016/2) was used for absorption correction.
wR2(int) was 0.0823 before and 0.0592 after correction.
The Ratio of minimum to maximum transmission is 0.8894.
The \l/2 correction factor is Not present.
;
_exptl_crystal_colour 'clear light colourless'
_exptl_crystal_colour_lustre clear
_exptl_crystal_colour_modifier light
_exptl_crystal_colour_primary colourless
_exptl_crystal_density_diffrn 1.1507
_exptl_crystal_description block
_exptl_crystal_F_000 647.9531
_exptl_crystal_preparation 'CHCl3/Isopropyl Ether'
_exptl_crystal_recrystallization_method 'CHCl3/Isopropyl Ether'
_exptl_crystal_size_max 0.5
_exptl_crystal_size_mid 0.4
_exptl_crystal_size_min 0.4
_refine_diff_density_max 0.4248
_refine_diff_density_min -0.5299
_refine_diff_density_rms 0.0615
_refine_ls_d_res_high 0.8591
_refine_ls_d_res_low 12.3939
_refine_ls_goodness_of_fit_ref 1.0440
_refine_ls_hydrogen_treatment constr
_refine_ls_matrix_type full
_refine_ls_number_constraints 88
_refine_ls_number_parameters 437
_refine_ls_number_reflns 5708
_refine_ls_number_restraints 6
_refine_ls_restrained_S_all 1.0434
_refine_ls_R_factor_all 0.0982
_refine_ls_R_factor_gt 0.0677
_refine_ls_shift/su_max 0.0004
_refine_ls_shift/su_mean 0.0000
_refine_ls_structure_factor_coef Fsqd
_refine_ls_weighting_details 'w=1/[\s^2^(Fo^2^)+(0.0794P)^2^+1.5251P] where P=(Fo^2^+2Fc^2^)/3'
_refine_ls_weighting_scheme calc
_refine_ls_wR_factor_gt 0.1690
_refine_ls_wR_factor_ref 0.1945
_reflns_Friedel_coverage 0.0
_reflns_limit_h_max 14
_reflns_limit_h_min -12
_reflns_limit_k_max 14
_reflns_limit_k_min -13
_reflns_limit_l_max 15
_reflns_limit_l_min 0
_reflns_number_gt 3900
_reflns_number_total 5708
_reflns_threshold_expression I>=2u(I)
_cod_data_source_file d4nj00933a2.cif
_cod_data_source_block t
_cod_depositor_comments 'Adding full bibliography for 7063139--7063144.cif.'
_cod_database_code 7063144
_olex2_refinement_description
;
1. Fixed Uiso
 At 1.2 times of:
  All C(H) groups, All C(H,H) groups, All C(H,H,H,H) groups, All N(H) groups
 At 1.5 times of:
  All C(H,H,H) groups
2. Restrained distances
 C5B-C4B
 1.5 with sigma of 0.01
 C22-C23A
 1.52 with sigma of 0.01
 C4B-C3 \\sim C7-C6
 with sigma of 0.02
 C22-C23A \\sim C23B-C22
 with sigma of 0.02
3. Rigid body (RIGU) restrains
 All non-hydrogen atoms
 with sigma for 1-2 distances of 0.0001 and sigma for 1-3 distances of 0.0002
4. Others
 Sof(H22)=Sof(C23A)=Sof(H23d)=Sof(H23e)=Sof(H23f)=Sof(H22c)=Sof(H22d)=1-FVAR(1)
 Sof(H22)=Sof(C23B)=Sof(H23a)=Sof(H23b)=Sof(H23c)=Sof(H22a)=Sof(H22b)=FVAR(1)
 Sof(C4A)=Sof(H4Aa)=Sof(H4Ab)=1-FVAR(2)
 Sof(C4B)=Sof(H4Ba)=Sof(H4Bb)=FVAR(2)
 Sof(C5A)=Sof(H5Aa)=Sof(H5Ab)=Sof(H5Ac)=1-FVAR(3)
 Sof(C5B)=Sof(H5Ba)=Sof(H5Bb)=Sof(H5Bc)=FVAR(3)
5.a Secondary CH2 refined with riding coordinates:
 C25(H25a,H25b), C30(H30a,H30b), C33(H33a,H33b), C7(H7a,H7b), C15(H15a,H15b),
 C4B(H4Ba,H4Bb), C4A(H4Aa,H4Ab), C22(H22a,H22b), C22(H22c,H22d)
5.b Aromatic/amide H refined with riding coordinates:
 N4(H4), N2(H2), N1(H1), N3(H3), C36(H36), C18(H18), C1(H1a), C12(H12), C19(H19)
5.c Idealised Me refined as rotating group:
 C8(H8a,H8b,H8c), C31(H31a,H31b,H31c), C34(H34a,H34b,H34c), C26(H26a,H26b,
 H26c), C23B(H23a,H23b,H23c), C16(H16a,H16b,H16c), C5B(H5Ba,H5Bb,H5Bc),
 C13(H13a,H13b,H13c), C23A(H23d,H23e,H23f), C5A(H5Aa,H5Ab,H5Ac)
;
_olex2_submission_special_instructions 'No special instructions were received'

loop_
_space_group_symop_id
_space_group_symop_operation_xyz
1 x,y,z
2 -x,-y,-z

loop_
_atom_site_label
_atom_site_type_symbol
_atom_site_fract_x
_atom_site_fract_y
_atom_site_fract_z
_atom_site_U_iso_or_equiv
_atom_site_adp_type
_atom_site_occupancy
_atom_site_refinement_flags_posn
_atom_site_refinement_flags_adp
_atom_site_disorder_group
O2 O 0.8341(2) -0.10008(18) 0.73407(17) 0.0529(6) Uani 1.000000 . U .
O4 O -0.10183(19) 0.3353(2) 1.25926(19) 0.0631(7) Uani 1.000000 . U .
N4 N 0.1487(2) 0.3353(2) 1.13555(17) 0.0384(5) Uani 1.000000 . U .
H4 H 0.1518(2) 0.2622(2) 1.16794(17) 0.0461(7) Uiso 1.000000 R . .
O1 O 0.6233(2) 0.5603(2) 0.24234(17) 0.0653(7) Uani 1.000000 . U .
N2 N 0.7499(2) 0.0693(2) 0.56199(19) 0.0482(7) Uani 1.000000 . U .
H2 H 0.7064(2) 0.0977(2) 0.62283(19) 0.0579(8) Uiso 1.000000 R . .
N1 N 0.6506(2) 0.3310(2) 0.37516(19) 0.0536(7) Uani 1.000000 . U .
H1 H 0.7233(2) 0.3300(2) 0.32498(19) 0.0644(9) Uiso 1.000000 R . .
N3 N 0.4437(2) 0.2703(2) 0.93481(19) 0.0626(9) Uani 1.000000 . U .
H3 H 0.4194(2) 0.3158(2) 0.87894(19) 0.0752(10) Uiso 1.000000 R . .
C28 C 0.2500(2) 0.3688(2) 1.0690(2) 0.0386(6) Uani 1.000000 . U .
C35 C 0.0408(2) 0.4340(2) 1.1441(2) 0.0413(7) Uani 1.000000 . U .
O3 O 0.6286(3) 0.1874(3) 0.74162(18) 0.1122(14) Uani 1.000000 . U .
C27 C 0.3760(3) 0.2805(3) 1.0398(2) 0.0445(7) Uani 1.000000 . U .
C29 C 0.2077(3) 0.4919(3) 1.0355(2) 0.0444(7) Uani 1.000000 . U .
C24 C 0.4467(3) 0.1930(3) 1.1047(2) 0.0479(8) Uani 1.000000 . U .
C9 C 0.7317(3) 0.1250(3) 0.4644(2) 0.0520(8) Uani 1.000000 . U .
C32 C 0.0754(3) 0.5331(2) 1.0825(2) 0.0436(7) Uani 1.000000 . U .
C36 C -0.0811(3) 0.4274(3) 1.2042(2) 0.0513(8) Uani 1.000000 . U .
H36 H -0.1518(3) 0.4984(3) 1.2020(2) 0.0615(10) Uiso 1.000000 R . .
C25 C 0.4133(3) 0.1807(3) 1.2241(2) 0.0537(8) Uani 1.000000 . U .
H25a H 0.3203(3) 0.2120(3) 1.2562(2) 0.0644(10) Uiso 1.000000 R . .
H25b H 0.4434(3) 0.0953(3) 1.2553(2) 0.0644(10) Uiso 1.000000 R . .
C10 C 0.6308(3) 0.2388(3) 0.4556(2) 0.0576(9) Uani 1.000000 . U .
C2 C 0.8460(4) -0.0375(3) 0.5506(3) 0.0567(9) Uani 1.000000 . U .
C17 C 0.5395(3) 0.4258(3) 0.3846(2) 0.0608(10) Uani 1.000000 . U .
C21 C 0.5598(3) 0.1279(3) 1.0350(2) 0.0657(11) Uani 1.000000 . U .
C30 C 0.2904(3) 0.5663(3) 0.9711(3) 0.0658(10) Uani 1.000000 . U .
H30a H 0.3666(3) 0.5198(3) 0.9196(3) 0.0789(13) Uiso 1.000000 R . .
H30b H 0.2441(3) 0.6377(3) 0.9289(3) 0.0789(13) Uiso 1.000000 R . .
C33 C -0.0134(3) 0.6596(3) 1.0714(3) 0.0602(9) Uani 1.000000 . U .
H33a H 0.0254(3) 0.7054(3) 1.0029(3) 0.0723(11) Uiso 1.000000 R . .
H33b H -0.0926(3) 0.6603(3) 1.0677(3) 0.0723(11) Uiso 1.000000 R . .
C18 C 0.5326(3) 0.5376(3) 0.3158(3) 0.0654(11) Uani 1.000000 . U .
H18 H 0.4525(3) 0.5993(3) 0.3271(3) 0.0785(13) Uiso 1.000000 R . .
C1 C 0.8846(4) -0.1164(3) 0.6398(3) 0.0641(10) Uani 1.000000 . U .
H1a H 0.9550(4) -0.1873(3) 0.6252(3) 0.0769(12) Uiso 1.000000 R . .
C11 C 0.5031(3) 0.2743(4) 0.5177(3) 0.0724(12) Uani 1.000000 . U .
C6 C 0.8167(4) 0.0505(3) 0.3883(3) 0.0662(10) Uani 1.000000 D U .
C14 C 0.4456(3) 0.3918(4) 0.4733(3) 0.0731(12) Uani 1.000000 . U .
C22 C 0.6646(3) 0.0224(3) 1.0657(3) 0.0703(12) Uani 1.000000 D U .
C20 C 0.5561(3) 0.1776(3) 0.9298(2) 0.0772(14) Uani 1.000000 . U .
C3 C 0.8884(5) -0.0515(3) 0.4427(3) 0.0857(14) Uani 1.000000 D U .
C7 C 0.8183(5) 0.0710(4) 0.2724(3) 0.0869(14) Uani 1.000000 D U .
H7a H 0.8037(5) 0.0036(4) 0.2626(3) 0.1042(17) Uiso 1.000000 R . .
H7b H 0.7469(5) 0.1441(4) 0.2611(3) 0.1042(17) Uiso 1.000000 R . .
C15 C 0.3086(3) 0.4693(5) 0.5116(3) 0.0996(18) Uani 1.000000 . U .
H15a H 0.2762(3) 0.4505(5) 0.5913(3) 0.120(2) Uiso 1.000000 R . .
H15b H 0.3029(3) 0.5539(5) 0.4921(3) 0.120(2) Uiso 1.000000 R . .
C12 C 0.4388(4) 0.1977(5) 0.6124(4) 0.104(2) Uani 1.000000 . U .
H12 H 0.4227(4) 0.2026(5) 0.6850(4) 0.125(2) Uiso 1.000000 R . .
C19 C 0.6424(4) 0.1388(4) 0.8309(3) 0.111(2) Uani 1.000000 . U .
H19 H 0.7157(4) 0.0708(4) 0.8338(3) 0.133(3) Uiso 1.000000 R . .
C8 C 0.9365(5) 0.0835(5) 0.1881(3) 0.0990(16) Uani 1.000000 . U .
H8a H 0.9259(13) 0.104(3) 0.1167(4) 0.148(2) Uiso 1.000000 GR . .
H8b H 0.955(2) 0.147(2) 0.1994(18) 0.148(2) Uiso 1.000000 GR . .
H8c H 1.0065(9) 0.0081(11) 0.192(2) 0.148(2) Uiso 1.000000 GR . .
C31 C 0.3310(5) 0.6056(5) 1.0418(4) 0.1051(17) Uani 1.000000 . U .
H31a H 0.388(3) 0.650(3) 0.9962(5) 0.158(3) Uiso 1.000000 GR . .
H31b H 0.2562(6) 0.657(3) 1.089(2) 0.158(3) Uiso 1.000000 GR . .
H31c H 0.375(3) 0.5354(5) 1.086(2) 0.158(3) Uiso 1.000000 GR . .
C34 C -0.0445(5) 0.7199(4) 1.1640(4) 0.0994(16) Uani 1.000000 . U .
H34a H -0.105(3) 0.8007(13) 1.1546(17) 0.149(2) Uiso 1.000000 GR . .
H34b H -0.082(3) 0.6741(19) 1.2321(5) 0.149(2) Uiso 1.000000 GR . .
H34c H 0.0329(8) 0.724(3) 1.1653(19) 0.149(2) Uiso 1.000000 GR . .
C4B C 1.0267(13) -0.1556(7) 0.3871(7) 0.065(4) Uani 0.55(2) D U 1
H4Ba H 1.0648(13) -0.1268(7) 0.3100(7) 0.078(5) Uiso 0.55(2) R . 1
H4Bb H 1.0880(13) -0.1776(7) 0.4259(7) 0.078(5) Uiso 0.55(2) R . 1
C26 C 0.4720(6) 0.2476(6) 1.2519(4) 0.124(2) Uani 1.000000 . U .
H26a H 0.5639(7) 0.218(3) 1.218(3) 0.186(3) Uiso 1.000000 GR . .
H26b H 0.438(3) 0.3328(8) 1.225(3) 0.186(3) Uiso 1.000000 GR . .
H26c H 0.452(4) 0.235(4) 1.3304(5) 0.186(3) Uiso 1.000000 GR . .
C23B C 0.6539(6) -0.0823(5) 1.0760(6) 0.057(2) Uani 0.548(9) D U 1
H23a H 0.661(4) -0.0937(18) 1.0059(9) 0.086(3) Uiso 0.548(9) GR . 1
H23b H 0.721(3) -0.1464(5) 1.102(3) 0.086(3) Uiso 0.548(9) GR . 1
H23c H 0.5715(18) -0.0838(15) 1.128(3) 0.086(3) Uiso 0.548(9) GR . 1
C16 C 0.2265(5) 0.4524(6) 0.4639(7) 0.152(3) Uani 1.000000 . U .
H16a H 0.257(3) 0.473(5) 0.3851(7) 0.229(4) Uiso 1.000000 GR . .
H16b H 0.230(4) 0.3691(14) 0.484(4) 0.229(4) Uiso 1.000000 GR . .
H16c H 0.1390(11) 0.504(4) 0.491(4) 0.229(4) Uiso 1.000000 GR . .
C5B C 0.9870(14) -0.2586(11) 0.4004(14) 0.187(8) Uani 0.588(16) D U 1
H5Ba H 0.904(6) -0.2287(12) 0.390(11) 0.281(12) Uiso 0.588(16) GR . 1
H5Bb H 1.049(7) -0.310(6) 0.347(7) 0.281(12) Uiso 0.588(16) GR . 1
H5Bc H 0.982(12) -0.305(7) 0.473(4) 0.281(12) Uiso 0.588(16) GR . 1
C13 C 0.4049(8) 0.1201(6) 0.5866(5) 0.166(3) Uani 1.000000 . U .
H13a H 0.341(5) 0.1657(6) 0.550(5) 0.248(5) Uiso 1.000000 GR . .
H13b H 0.4796(14) 0.069(4) 0.539(5) 0.248(5) Uiso 1.000000 GR . .
H13c H 0.370(6) 0.071(4) 0.6527(7) 0.248(5) Uiso 1.000000 GR . .
C23A C 0.7799(6) 0.0403(7) 1.0221(6) 0.060(3) Uani 0.452(9) D U 2
H23d H 0.7742(16) 0.107(3) 1.049(3) 0.090(4) Uiso 0.452(9) GR . 2
H23e H 0.8452(11) -0.0321(18) 1.043(4) 0.090(4) Uiso 0.452(9) GR . 2
H23f H 0.802(2) 0.059(5) 0.9433(7) 0.090(4) Uiso 0.452(9) GR . 2
C4A C 0.9444(13) -0.1631(7) 0.4076(7) 0.046(3) Uani 0.45(2) . U 2
H4Aa H 0.9199(13) -0.2259(7) 0.4665(7) 0.055(4) Uiso 0.45(2) R . 2
H4Ab H 0.9201(13) -0.1592(7) 0.3456(7) 0.055(4) Uiso 0.45(2) R . 2
C5A C 1.0872(11) -0.1859(13) 0.3744(10) 0.059(4) Uani 0.412(16) . U 2
H5Aa H 1.1052(14) -0.114(2) 0.330(4) 0.089(5) Uiso 0.412(16) GR . 2
H5Ab H 1.1123(17) -0.207(5) 0.4392(10) 0.089(5) Uiso 0.412(16) GR . 2
H5Ac H 1.1349(11) -0.251(4) 0.333(4) 0.089(5) Uiso 0.412(16) GR . 2
H22a H 0.7460(3) 0.0247(3) 1.0103(3) 0.0844(14) Uiso 0.548(9) R . 1
H22b H 0.6669(3) 0.0291(3) 1.1350(3) 0.0844(14) Uiso 0.548(9) R . 1
H22c H 0.6425(3) 0.0047(3) 1.1454(3) 0.0844(14) Uiso 0.452(9) R . 2
H22d H 0.6725(3) -0.0477(3) 1.0411(3) 0.0844(14) Uiso 0.452(9) R . 2

loop_
_atom_site_aniso_label
_atom_site_aniso_U_11
_atom_site_aniso_U_22
_atom_site_aniso_U_33
_atom_site_aniso_U_12
_atom_site_aniso_U_13
_atom_site_aniso_U_23
O2 0.0662(14) 0.0429(11) 0.0457(13) -0.0182(10) -0.0267(11) 0.0098(9)
O4 0.0371(12) 0.0558(13) 0.0697(15) -0.0174(10) -0.0052(10) 0.0113(11)
N4 0.0308(12) 0.0350(12) 0.0347(12) -0.0089(10) -0.0061(9) 0.0046(9)
O1 0.0403(12) 0.0695(15) 0.0424(12) -0.0028(11) -0.0088(10) 0.0201(10)
N2 0.0433(14) 0.0573(15) 0.0374(13) -0.0237(12) -0.0170(11) 0.0165(11)
N1 0.0305(13) 0.0690(17) 0.0367(13) -0.0160(12) -0.0098(10) 0.0216(12)
N3 0.0388(14) 0.0662(17) 0.0283(12) 0.0152(12) -0.0043(10) 0.0086(11)
C28 0.0292(14) 0.0411(15) 0.0295(13) -0.0064(12) -0.0046(11) 0.0010(11)
C35 0.0292(14) 0.0405(15) 0.0374(15) -0.0074(12) -0.0051(11) 0.0022(12)
O3 0.0783(19) 0.115(2) 0.0322(12) 0.0458(17) -0.0041(12) 0.0043(13)
C27 0.0295(14) 0.0485(17) 0.0314(14) -0.0032(12) -0.0041(11) 0.0036(12)
C29 0.0330(15) 0.0409(15) 0.0394(15) -0.0109(12) -0.0041(12) 0.0072(12)
C24 0.0336(15) 0.0531(17) 0.0326(15) -0.0058(13) -0.0066(12) 0.0071(13)
C9 0.0465(17) 0.065(2) 0.0428(17) -0.0320(16) -0.0216(14) 0.0232(15)
C32 0.0348(15) 0.0377(15) 0.0379(15) -0.0058(12) -0.0050(12) 0.0027(12)
C36 0.0343(16) 0.0482(18) 0.0503(18) -0.0100(14) -0.0055(13) 0.0033(14)
C25 0.0443(17) 0.067(2) 0.0326(15) -0.0123(15) -0.0120(13) 0.0051(14)
C10 0.0364(16) 0.080(2) 0.0422(17) -0.0267(16) -0.0182(13) 0.0272(16)
C2 0.084(2) 0.0400(17) 0.0490(18) -0.0231(17) -0.0352(17) 0.0109(14)
C17 0.0287(15) 0.083(2) 0.0403(17) -0.0095(16) -0.0121(13) 0.0174(16)
C21 0.0420(18) 0.068(2) 0.0349(16) 0.0122(16) -0.0069(13) 0.0081(15)
C30 0.0451(19) 0.054(2) 0.068(2) -0.0195(16) -0.0051(16) 0.0160(17)
C33 0.0466(19) 0.0403(17) 0.058(2) -0.0014(14) -0.0021(15) 0.0010(14)
C18 0.0356(17) 0.082(2) 0.0415(17) -0.0023(16) -0.0130(14) 0.0149(16)
C1 0.097(3) 0.0391(17) 0.053(2) -0.0149(18) -0.039(2) 0.0061(15)
C11 0.0346(17) 0.116(3) 0.0452(18) -0.0345(19) -0.0169(14) 0.0336(19)
C6 0.100(3) 0.057(2) 0.051(2) -0.035(2) -0.041(2) 0.0138(16)
C14 0.0307(16) 0.112(3) 0.0456(18) -0.0214(18) -0.0130(14) 0.0250(19)
C22 0.0439(19) 0.071(2) 0.0450(18) 0.0117(17) -0.0123(15) 0.0113(16)
C20 0.0462(19) 0.078(2) 0.0340(16) 0.0266(17) -0.0034(14) 0.0069(16)
C3 0.149(4) 0.047(2) 0.056(2) -0.019(2) -0.052(3) 0.0055(17)
C7 0.143(4) 0.082(3) 0.064(2) -0.060(3) -0.061(3) 0.019(2)
C15 0.0313(19) 0.157(5) 0.058(2) -0.017(2) -0.0110(16) 0.025(2)
C12 0.049(2) 0.158(5) 0.067(3) -0.053(3) -0.0224(19) 0.064(3)
C19 0.070(3) 0.113(3) 0.0370(19) 0.046(2) -0.0041(17) 0.008(2)
C8 0.159(5) 0.102(4) 0.062(3) -0.069(4) -0.054(3) 0.016(2)
C31 0.087(3) 0.103(4) 0.124(4) -0.066(3) 0.007(3) -0.023(3)
C34 0.093(3) 0.071(3) 0.105(4) 0.019(2) -0.035(3) -0.038(3)
C4B 0.043(10) 0.063(6) 0.052(4) 0.004(6) -0.008(5) -0.005(4)
C26 0.160(6) 0.186(6) 0.074(3) -0.102(5) -0.063(3) 0.013(3)
C23B 0.054(4) 0.031(3) 0.086(5) -0.004(3) -0.043(3) 0.004(3)
C16 0.049(3) 0.155(6) 0.240(8) -0.015(3) -0.071(4) -0.009(5)
C5B 0.197(15) 0.112(11) 0.29(2) 0.008(9) -0.127(14) -0.102(11)
C13 0.216(8) 0.133(5) 0.113(5) -0.118(6) 0.002(5) 0.037(4)
C23A 0.034(4) 0.066(5) 0.067(5) -0.004(3) -0.022(3) -0.005(4)
C4A 0.043(7) 0.043(5) 0.045(4) -0.014(4) -0.006(4) -0.009(3)
C5A 0.030(7) 0.058(8) 0.078(7) -0.004(5) -0.005(6) -0.028(5)

loop_
_atom_type_symbol
_atom_type_scat_dispersion_real
_atom_type_scat_dispersion_imag
_atom_type_scat_Cromer_Mann_a1
_atom_type_scat_Cromer_Mann_a2
_atom_type_scat_Cromer_Mann_a3
_atom_type_scat_Cromer_Mann_a4
_atom_type_scat_Cromer_Mann_b1
_atom_type_scat_Cromer_Mann_b2
_atom_type_scat_Cromer_Mann_b3
_atom_type_scat_Cromer_Mann_b4
_atom_type_scat_Cromer_Mann_c
_atom_type_scat_source
_atom_type_scat_dispersion_source
H 0.00000 0.00000 0.49300 0.32291 0.14019 0.04081 10.51090 26.12570 3.14236 57.79970 0.0030380000826 'International Tables Volume C Table 6.1.1.4 (pp. 500-502)' 'Henke, Gullikson and Davis, At. Data and Nucl. Data Tables, 1993, 54, 2'
C 0.01920 0.00962 2.31000 1.02000 1.58860 0.86500 20.84390 10.20750 0.56870 51.65120 0.215599998832 'International Tables Volume C Table 6.1.1.4 (pp. 500-502)' 'Henke, Gullikson and Davis, At. Data and Nucl. Data Tables, 1993, 54, 2'
O 0.05239 0.03376 3.04850 2.28680 1.54630 0.86700 13.27710 5.70110 0.32390 32.90890 0.250800013542 'International Tables Volume C Table 6.1.1.4 (pp. 500-502)' 'Henke, Gullikson and Davis, At. Data and Nucl. Data Tables, 1993, 54, 2'
N 0.03256 0.01839 12.21260 3.13220 2.01250 1.16630 0.00570 9.89330 28.99750 0.58260 -11.5290002823 'International Tables Volume C Table 6.1.1.4 (pp. 500-502)' 'Henke, Gullikson and Davis, At. Data and Nucl. Data Tables, 1993, 54, 2'

loop_
_geom_angle_atom_site_label_1
_geom_angle_atom_site_label_2
_geom_angle_atom_site_label_3
_geom_angle
_geom_angle_site_symmetry_1
_geom_angle_site_symmetry_3
_geom_angle_publ_flag
C35 N4 C28 109.1(2) . . ?
C2 N2 C9 109.5(3) . . ?
C17 N1 C10 109.4(2) . . ?
C20 N3 C27 109.2(2) . . ?
C27 C28 N4 120.8(2) . . ?
C29 C28 N4 108.6(2) . . ?
C29 C28 C27 130.6(3) . . ?
C32 C35 N4 108.1(2) . . ?
C36 C35 N4 122.6(3) . . ?
C36 C35 C32 129.2(3) . . ?
C28 C27 N3 120.8(2) . . ?
C24 C27 N3 108.5(2) . . ?
C24 C27 C28 130.6(2) . . ?
C32 C29 C28 107.1(2) . . ?
C30 C29 C28 125.6(3) . . ?
C30 C29 C32 127.0(3) . . ?
C25 C24 C27 126.0(3) . . ?
C21 C24 C27 106.9(2) . . ?
C21 C24 C25 126.8(3) . . ?
C10 C9 N2 120.4(3) . . ?
C6 C9 N2 108.2(3) . . ?
C6 C9 C10 131.3(3) . . ?
C29 C32 C35 107.1(2) . . ?
C33 C32 C35 125.7(3) . . ?
C33 C32 C29 127.3(3) . . ?
C35 C36 O4 124.3(3) . . ?
C26 C25 C24 111.2(3) . . ?
C9 C10 N1 121.6(3) . . ?
C11 C10 N1 108.2(3) . . ?
C11 C10 C9 130.2(3) . . ?
C1 C2 N2 122.0(3) . . ?
C3 C2 N2 107.8(3) . . ?
C3 C2 C1 130.1(3) . . ?
C18 C17 N1 122.2(3) . . ?
C14 C17 N1 108.0(3) . . ?
C14 C17 C18 129.7(3) . . ?
C22 C21 C24 127.3(3) . . ?
C20 C21 C24 107.2(3) . . ?
C20 C21 C22 125.5(3) . . ?
C31 C30 C29 112.5(3) . . ?
C34 C33 C32 112.5(3) . . ?
C17 C18 O1 124.7(3) . . ?
C2 C1 O2 125.2(3) . . ?
C14 C11 C10 107.4(3) . . ?
C12 C11 C10 125.9(4) . . ?
C12 C11 C14 126.6(3) . . ?
C3 C6 C9 106.8(3) . . ?
C7 C6 C9 125.7(3) . . ?
C7 C6 C3 127.1(4) . . ?
C11 C14 C17 107.1(3) . . ?
C15 C14 C17 125.4(3) . . ?
C15 C14 C11 127.5(3) . . ?
C21 C20 N3 108.2(3) . . ?
C19 C20 N3 122.1(3) . . ?
C19 C20 C21 129.4(3) . . ?
C6 C3 C2 107.6(4) . . ?
C8 C7 C6 115.3(4) . . ?
C16 C15 C14 112.8(5) . . ?
C13 C12 C11 115.6(5) . . ?
C20 C19 O3 124.4(3) . . ?

loop_
_geom_bond_atom_site_label_1
_geom_bond_atom_site_label_2
_geom_bond_distance
_geom_bond_site_symmetry_2
_geom_bond_publ_flag
O2 C1 1.230(4) . ?
O4 C36 1.236(4) . ?
N4 C28 1.361(3) . ?
N4 C35 1.375(3) . ?
O1 C18 1.237(4) . ?
N2 C9 1.365(4) . ?
N2 C2 1.365(4) . ?
N1 C10 1.362(4) . ?
N1 C17 1.372(4) . ?
N3 C27 1.358(4) . ?
N3 C20 1.374(4) . ?
C28 C27 1.455(4) . ?
C28 C29 1.396(4) . ?
C35 C32 1.397(4) . ?
C35 C36 1.415(4) . ?
O3 C19 1.234(4) . ?
C27 C24 1.404(4) . ?
C29 C32 1.408(4) . ?
C29 C30 1.502(4) . ?
C24 C25 1.495(4) . ?
C24 C21 1.404(4) . ?
C9 C10 1.455(5) . ?
C9 C6 1.400(5) . ?
C32 C33 1.504(4) . ?
C25 C26 1.512(6) . ?
C10 C11 1.400(4) . ?
C2 C1 1.425(4) . ?
C2 C3 1.398(5) . ?
C17 C18 1.420(5) . ?
C17 C14 1.402(4) . ?
C21 C22 1.500(4) . ?
C21 C20 1.397(4) . ?
C30 C31 1.520(7) . ?
C33 C34 1.511(6) . ?
C11 C14 1.400(5) . ?
C11 C12 1.512(5) . ?
C6 C3 1.402(5) . ?
C6 C7 1.522(5) . ?
C14 C15 1.511(5) . ?
C22 C23B 1.333(7) . ?
C22 C23A 1.385(6) . ?
C20 C19 1.421(5) . ?
C3 C4B 1.697(12) . ?
C3 C4A 1.414(8) . ?
C7 C8 1.485(7) . ?
C15 C16 1.509(8) . ?
C12 C13 1.383(9) . ?
C4B C5B 1.500(9) . ?
C4A C5A 1.544(15) . ?

loop_
_restr_distance_atom_site_label_1
_restr_distance_atom_site_label_2
_restr_distance_site_symmetry_2
_restr_distance_target
_restr_distance_target_weight_param
_restr_distance_diff
C22 C23A 1 1.5200 0.0100 0.1349
C5B C4B 1 1.5000 0.0100 0.0000

loop_
_restr_equal_distance_atom_site_label_1
_restr_equal_distance_atom_site_label_2
_restr_equal_distance_site_symmetry_2
_restr_equal_distance_class_id
C22 C23A 1 2
C7 C6 1 1
C4B C3 1 1
C23B C22 1 2

loop_
_restr_equal_distance_class_class_id
_restr_equal_distance_class_target_weight_param
_restr_equal_distance_class_average
_restr_equal_distance_class_esd
_restr_equal_distance_class_diff_max
1 0.0200 1.6097 0.0874 0.0874
2 0.0200 1.3590 0.0261 0.0261
